data_4515011
loop_
_publ_author_name
'Arg\"uello-Velasco, Rub\'en Oswaldo'
'Dziuk, B\/la\.zej'
'Zarychta, Bartosz'
'Ord\'o\~nez, Mario'
'Kafarski, Pawe\/l'

_publ_section_title
;
 Reactions of Piperazin-2-one, Morpholin-3-one, and Thiomorpholin-3-one
 with Triethyl Phosphite Prompted by Phosphoryl Chloride: Scope and
 Limitations.
;
_journal_issue 5
_journal_name_full 'ACS omega'
_journal_page_first 9056
_journal_page_last 9064
_journal_paper_doi 10.1021/acsomega.9b01137
_journal_volume 4
_journal_year 2019
_chemical_formula_sum 'C4 H17 N2 O8.5 P2'
_chemical_formula_weight 291.13
_space_group_crystal_system triclinic
_space_group_IT_number 2
_space_group_name_Hall '-P 1'
_space_group_name_H-M_alt 'P -1'
_symmetry_space_group_name_Hall '-P 1'
_symmetry_space_group_name_H-M 'P -1'
_atom_sites_solution_hydrogens mixed
_audit_creation_method SHELXL-2014/7
_cell_angle_alpha 95.609(2)
_cell_angle_beta 94.007(2)
_cell_angle_gamma 91.988(2)
_cell_formula_units_Z 4
_cell_length_a 8.8570(3)
_cell_length_b 10.9599(3)
_cell_length_c 11.6179(4)
_cell_measurement_reflns_used 7538
_cell_measurement_temperature 100.0(1)
_cell_measurement_theta_max 26.000
_cell_measurement_theta_min 2.908
_cell_volume 1118.65(6)
_computing_cell_refinement 'CrysAlisCCD (Oxford Diffraction Ltd., 2008)'
_computing_data_collection 'CrysAlisCCD (Oxford Diffraction Ltd., 2008)'
_computing_data_reduction 'CrysAlisCCD (Oxford Diffraction Ltd., 2008)'
_computing_molecular_graphics 'SHELXTL (Sheldrick, 2008)'
_computing_publication_material 'SHELXL-2014/7 (Sheldrick, 2014)'
_computing_structure_refinement 'SHELXL-2014/7 (Sheldrick, 2014)'
_computing_structure_solution 'SHELXS-2014/7 (Sheldrick, 2014)'
_diffrn_ambient_temperature 100.0(1)
_diffrn_detector_area_resol_mean '1024 x 1024 with blocks 2 x 2'
_diffrn_measured_fraction_theta_full 0.984
_diffrn_measured_fraction_theta_max 0.982
_diffrn_measurement_device_type Xcalibur
_diffrn_measurement_method \w--scan
_diffrn_radiation_type MoK\a
_diffrn_radiation_wavelength 0.71073
_diffrn_reflns_av_R_equivalents 0.0312
_diffrn_reflns_av_unetI/netI 0.0909
_diffrn_reflns_Laue_measured_fraction_full 0.984
_diffrn_reflns_Laue_measured_fraction_max 0.982
_diffrn_reflns_limit_h_max 9
_diffrn_reflns_limit_h_min -10
_diffrn_reflns_limit_k_max 13
_diffrn_reflns_limit_k_min -11
_diffrn_reflns_limit_l_max 14
_diffrn_reflns_limit_l_min -14
_diffrn_reflns_number 7538
_diffrn_reflns_point_group_measured_fraction_full 0.984
_diffrn_reflns_point_group_measured_fraction_max 0.982
_diffrn_reflns_theta_full 25.242
_diffrn_reflns_theta_max 26.000
_diffrn_reflns_theta_min 2.908
_diffrn_source 'fine-focus sealed tube'
_exptl_absorpt_coefficient_mu 0.426
_exptl_absorpt_correction_type none
_exptl_crystal_colour colourless
_exptl_crystal_density_diffrn 1.729
_exptl_crystal_density_method 'not measured'
_exptl_crystal_description plate
_exptl_crystal_F_000 612
_exptl_crystal_size_max 0.4
_exptl_crystal_size_mid 0.35
_exptl_crystal_size_min 0.3
_refine_diff_density_max 0.504
_refine_diff_density_min -0.368
_refine_diff_density_rms 0.081
_refine_ls_extinction_method none
_refine_ls_goodness_of_fit_ref 0.916
_refine_ls_hydrogen_treatment mixed
_refine_ls_matrix_type full
_refine_ls_number_parameters 305
_refine_ls_number_reflns 4313
_refine_ls_number_restraints 1
_refine_ls_restrained_S_all 0.926
_refine_ls_R_factor_all 0.0806
_refine_ls_R_factor_gt 0.0427
_refine_ls_shift/su_max 0.001
_refine_ls_shift/su_mean 0.000
_refine_ls_structure_factor_coef Fsqd
_refine_ls_weighting_details 'w=1/[\s^2^(Fo^2^)+(0.0389P)^2^] where P=(Fo^2^+2Fc^2^)/3'
_refine_ls_weighting_scheme calc
_refine_ls_wR_factor_gt 0.0826
_refine_ls_wR_factor_ref 0.0901
_reflns_Friedel_coverage 0.000
_reflns_number_gt 2804
_reflns_number_total 4313
_reflns_threshold_expression 'I > 2\s(I)'
_cod_data_source_file ao9b01137_si_002.cif
_cod_data_source_block BD190_a
_cod_depositor_comments
;

2020-08-05
Z value and formula fixed to values more according to usual
chemical conventions.                 miguel
;
_cod_original_formula_sum 'C8 H34 N4 O17 P4'
_cod_original_formula_weight 582.27
_cod_original_formula_units_Z 2
_cod_database_code 4515011
_shelx_shelxl_version_number 2014/7
_shelx_space_group_comment
;
The symmetry employed for this shelxl refinement is uniquely defined
by the following loop, which should always be used as a source of
symmetry information in preference to the above space-group names.
They are only intended as comments.
;

loop_
_space_group_symop_operation_xyz
'x, y, z'
'-x, -y, -z'

loop_
_atom_site_label
_atom_site_type_symbol
_atom_site_fract_x
_atom_site_fract_y
_atom_site_fract_z
_atom_site_U_iso_or_equiv
_atom_site_adp_type
_atom_site_occupancy
_atom_site_site_symmetry_order
_atom_site_calc_flag
_atom_site_refinement_flags_posn
_atom_site_refinement_flags_adp
P1 P 0.29402(10) 0.84466(8) 0.30458(7) 0.0117(2) Uani 1 1 d . .
P2 P 0.27058(10) 1.05468(8) 0.09371(8) 0.0130(2) Uani 1 1 d . .
P3 P 0.22433(10) 0.31847(8) 0.78458(7) 0.0117(2) Uani 1 1 d . .
P4 P 0.25867(10) 0.55720(8) 0.59540(8) 0.0121(2) Uani 1 1 d . .
C1 C 0.3475(3) 0.8145(3) 0.1536(3) 0.0097(7) Uani 1 1 d . .
H1 H 0.4550 0.8389 0.1533 0.012 Uiso 1 1 calc R U
C2 C 0.2601(3) 0.8856(3) 0.0639(3) 0.0114(7) Uani 1 1 d . .
H2 H 0.3043 0.8660 -0.0104 0.014 Uiso 1 1 calc R U
C3 C 0.0886(4) 0.7045(3) 0.0065(3) 0.0139(7) Uani 1 1 d . .
H3C H 0.1326 0.6920 -0.0677 0.017 Uiso 1 1 calc R U
H3D H -0.0169 0.6761 -0.0043 0.017 Uiso 1 1 calc R U
C4 C 0.1714(3) 0.6325(3) 0.0928(3) 0.0129(7) Uani 1 1 d . .
H4C H 0.1214 0.6388 0.1646 0.016 Uiso 1 1 calc R U
H4D H 0.1695 0.5467 0.0628 0.016 Uiso 1 1 calc R U
C5 C 0.1332(3) 0.3188(3) 0.6352(3) 0.0110(7) Uani 1 1 d . .
H5 H 0.0349 0.3564 0.6412 0.013 Uiso 1 1 calc R U
C6 C 0.2240(3) 0.3893(3) 0.5537(3) 0.0107(7) Uani 1 1 d . .
H6 H 0.1674 0.3798 0.4776 0.013 Uiso 1 1 calc R U
C7 C 0.3461(4) 0.1988(3) 0.4867(3) 0.0139(7) Uani 1 1 d . .
H7A H 0.4429 0.1610 0.4800 0.017 Uiso 1 1 calc R U
H7B H 0.2969 0.1982 0.4094 0.017 Uiso 1 1 calc R U
C8 C 0.2497(4) 0.1269(3) 0.5589(3) 0.0143(7) Uani 1 1 d . .
H8A H 0.3049 0.1181 0.6326 0.017 Uiso 1 1 calc R U
H8B H 0.2268 0.0455 0.5196 0.017 Uiso 1 1 calc R U
O1 O 0.4088(2) 0.9520(2) 0.3566(2) 0.0172(6) Uani 1 1 d . .
H1A H 0.406(3) 1.004(3) 0.317(2) 0.026 Uiso 1 1 calc R U
O2 O 0.1339(2) 0.88438(19) 0.29891(18) 0.0147(5) Uani 1 1 d . .
O3 O 0.3298(2) 0.73369(19) 0.36549(18) 0.0155(5) Uani 1 1 d . .
O4 O 0.3914(2) 1.08950(19) 0.19024(19) 0.0179(6) Uani 1 1 d . .
O5 O 0.1133(2) 1.09422(19) 0.11033(18) 0.0149(5) Uani 1 1 d . .
O6 O 0.3325(3) 1.0992(2) -0.0192(2) 0.0192(6) Uani 1 1 d . .
H6A H 0.267(3) 1.123(3) -0.056(2) 0.029 Uiso 1 1 calc R U
O7 O 0.1586(3) 0.4340(2) 0.85221(19) 0.0164(6) Uani 1 1 d . .
H7 H 0.171(4) 0.488(3) 0.821(2) 0.025 Uiso 1 1 calc R U
O8 O 0.3903(2) 0.3336(2) 0.77390(18) 0.0160(5) Uani 1 1 d . .
O9 O 0.1656(2) 0.20640(19) 0.83465(18) 0.0142(5) Uani 1 1 d . .
O10 O 0.1808(2) 0.59226(19) 0.70369(19) 0.0162(5) Uani 1 1 d . .
O11 O 0.4264(2) 0.58115(19) 0.60052(18) 0.0142(5) Uani 1 1 d . .
O12 O 0.1744(2) 0.6164(2) 0.49360(19) 0.0159(5) Uani 1 1 d D .
H12 H 0.2366 0.6455 0.4537 0.024 Uiso 1 1 calc DR U
O13 O 0.3605(2) 0.4627(2) 0.22653(19) 0.0201(6) Uani 1 1 d . .
H13A H 0.4202 0.4575 0.2770 0.024 Uiso 1 1 d . U
H13B H 0.2649 0.4091 0.2396 0.024 Uiso 1 1 d . U
O14 O 0.1120(3) 0.3227(2) 0.2629(2) 0.0209(6) Uani 1 1 d . .
H14A H 0.1179 0.2570 0.2290 0.025 Uiso 1 1 d . U
H14B H 0.0329 0.3390 0.2813 0.025 Uiso 1 1 d . U
O15 O 0.7172(3) 0.1540(2) 0.2261(2) 0.0232(6) Uani 1 1 d . .
H15A H 0.7183 0.2278 0.2315 0.028 Uiso 1 1 d . U
H15B H 0.6253 0.1343 0.2210 0.028 Uiso 1 1 d . U
O16 O -0.0381(2) 0.0903(2) 0.36862(19) 0.0198(6) Uani 1 1 d . .
H16A H 0.0259 0.0510 0.3194 0.024 Uiso 1 1 d . U
H16B H -0.1140 0.1022 0.3269 0.024 Uiso 1 1 d . U
O17 O 0.5202(3) 0.3213(2) 0.0774(2) 0.0321(7) Uani 1 1 d . .
H17A H 0.4482 0.3843 0.1333 0.038 Uiso 1 1 d . U
H17B H 0.5480 0.4005 0.0781 0.038 Uiso 1 1 d . U
N1 N 0.3319(3) 0.6803(2) 0.1157(2) 0.0119(6) Uani 1 1 d . .
H1C H 0.3770 0.6398 0.1704 0.014 Uiso 1 1 calc R U
H2C H 0.3800 0.6650 0.0515 0.014 Uiso 1 1 calc R U
N2 N 0.0988(3) 0.8372(2) 0.0488(2) 0.0120(6) Uani 1 1 d . .
H2A H 0.0570 0.8483 0.1163 0.014 Uiso 1 1 calc R U
H2B H 0.0470 0.8789 -0.0016 0.014 Uiso 1 1 calc R U
N3 N 0.1053(3) 0.1896(2) 0.5799(2) 0.0125(6) Uani 1 1 d . .
H3A H 0.0519 0.1471 0.6257 0.015 Uiso 1 1 calc R U
H3B H 0.0508 0.1906 0.5128 0.015 Uiso 1 1 calc R U
N4 N 0.3712(3) 0.3281(2) 0.5399(2) 0.0121(6) Uani 1 1 d . .
H4A H 0.4275 0.3698 0.4953 0.015 Uiso 1 1 calc R U
H4B H 0.4216 0.3288 0.6090 0.015 Uiso 1 1 calc R U

loop_
_atom_site_aniso_label
_atom_site_aniso_U_11
_atom_site_aniso_U_22
_atom_site_aniso_U_33
_atom_site_aniso_U_23
_atom_site_aniso_U_13
_atom_site_aniso_U_12
P1 0.0117(5) 0.0126(5) 0.0111(5) 0.0043(4) -0.0015(3) 0.0016(3)
P2 0.0122(5) 0.0105(5) 0.0167(5) 0.0061(4) -0.0032(4) 0.0012(3)
P3 0.0118(5) 0.0128(5) 0.0106(5) 0.0040(4) -0.0022(4) 0.0009(3)
P4 0.0117(5) 0.0116(5) 0.0136(5) 0.0060(4) -0.0013(4) 0.0023(3)
C1 0.0082(17) 0.0092(17) 0.0116(18) 0.0012(14) -0.0019(13) 0.0033(13)
C2 0.0091(17) 0.0154(18) 0.0102(18) 0.0053(14) -0.0012(13) 0.0027(13)
C3 0.0124(18) 0.0159(19) 0.0131(18) 0.0001(15) -0.0009(14) 0.0016(14)
C4 0.0138(18) 0.0107(17) 0.0142(18) 0.0044(14) -0.0039(14) 0.0001(13)
C5 0.0106(17) 0.0104(17) 0.0120(18) 0.0036(14) -0.0025(13) 0.0025(13)
C6 0.0083(17) 0.0156(18) 0.0083(17) 0.0033(14) -0.0011(13) 0.0005(13)
C7 0.0163(19) 0.0126(18) 0.0118(18) -0.0009(14) -0.0026(14) 0.0013(14)
C8 0.0148(18) 0.0109(17) 0.0167(19) 0.0003(14) 0.0006(14) -0.0004(14)
O1 0.0185(13) 0.0155(13) 0.0170(14) 0.0040(10) -0.0050(10) -0.0003(10)
O2 0.0111(12) 0.0192(13) 0.0139(13) 0.0030(10) -0.0011(10) 0.0018(10)
O3 0.0161(13) 0.0164(13) 0.0154(13) 0.0103(10) -0.0032(10) 0.0039(10)
O4 0.0173(13) 0.0125(12) 0.0228(14) 0.0041(10) -0.0095(10) 0.0010(10)
O5 0.0149(13) 0.0144(13) 0.0155(13) 0.0038(10) -0.0029(10) 0.0048(10)
O6 0.0133(13) 0.0200(14) 0.0269(15) 0.0163(11) -0.0022(11) 0.0034(10)
O7 0.0207(14) 0.0161(13) 0.0131(13) 0.0049(10) 0.0012(10) 0.0001(11)
O8 0.0143(13) 0.0181(13) 0.0162(13) 0.0065(10) -0.0016(10) 0.0006(10)
O9 0.0151(13) 0.0144(13) 0.0138(13) 0.0082(10) -0.0033(10) 0.0019(10)
O10 0.0188(13) 0.0132(13) 0.0181(13) 0.0071(10) 0.0021(10) 0.0056(10)
O11 0.0156(13) 0.0134(12) 0.0142(13) 0.0063(10) -0.0013(10) 0.0008(10)
O12 0.0112(12) 0.0192(13) 0.0192(14) 0.0149(11) -0.0025(10) 0.0016(10)
O13 0.0177(13) 0.0219(14) 0.0208(14) 0.0076(11) -0.0057(10) 0.0010(10)
O14 0.0177(13) 0.0172(13) 0.0271(15) -0.0013(11) 0.0012(11) 0.0033(10)
O15 0.0236(14) 0.0186(14) 0.0270(15) 0.0061(11) -0.0051(11) -0.0003(11)
O16 0.0182(13) 0.0234(14) 0.0178(13) 0.0032(11) -0.0031(10) 0.0044(11)
O17 0.0318(16) 0.0292(16) 0.0353(17) 0.0008(13) 0.0080(13) -0.0007(12)
N1 0.0111(15) 0.0139(15) 0.0114(15) 0.0058(12) -0.0024(11) 0.0055(11)
N2 0.0126(15) 0.0115(15) 0.0126(15) 0.0064(12) -0.0033(11) 0.0044(11)
N3 0.0140(15) 0.0122(15) 0.0119(15) 0.0075(12) -0.0031(11) -0.0018(11)
N4 0.0123(15) 0.0135(15) 0.0111(15) 0.0053(12) -0.0013(11) 0.0012(11)

loop_
_atom_type_symbol
_atom_type_description
_atom_type_scat_dispersion_real
_atom_type_scat_dispersion_imag
_atom_type_scat_source
C C 0.0033 0.0016 'International Tables Vol C Tables 4.2.6.8 and 6.1.1.4'
H H 0.0000 0.0000 'International Tables Vol C Tables 4.2.6.8 and 6.1.1.4'
O O 0.0106 0.0060 'International Tables Vol C Tables 4.2.6.8 and 6.1.1.4'
N N 0.0061 0.0033 'International Tables Vol C Tables 4.2.6.8 and 6.1.1.4'
P P 0.1023 0.0942 'International Tables Vol C Tables 4.2.6.8 and 6.1.1.4'

loop_
_geom_angle_atom_site_label_1
_geom_angle_atom_site_label_2
_geom_angle_atom_site_label_3
_geom_angle
O2 P1 O3 118.11(13)
O2 P1 O1 111.97(13)
O3 P1 O1 107.88(12)
O2 P1 C1 107.28(13)
O3 P1 C1 107.56(13)
O1 P1 C1 102.88(14)
O5 P2 O4 118.30(13)
O5 P2 O6 112.03(12)
O4 P2 O6 106.52(13)
O5 P2 C2 107.10(14)
O4 P2 C2 108.31(13)
O6 P2 C2 103.54(14)
O8 P3 O9 118.40(12)
O8 P3 O7 112.25(13)
O9 P3 O7 107.79(13)
O8 P3 C5 106.06(14)
O9 P3 C5 108.07(13)
O7 P3 C5 103.11(13)
O11 P4 O10 117.18(13)
O11 P4 O12 112.22(12)
O10 P4 O12 108.03(13)
O11 P4 C6 106.57(13)
O10 P4 C6 108.68(14)
O12 P4 C6 103.19(14)
N1 C1 C2 109.5(2)
N1 C1 P1 110.0(2)
C2 C1 P1 115.3(2)
N1 C1 H1 107.2
C2 C1 H1 107.2
P1 C1 H1 107.2
N2 C2 C1 108.8(2)
N2 C2 P2 111.1(2)
C1 C2 P2 115.9(2)
N2 C2 H2 106.9
C1 C2 H2 106.9
P2 C2 H2 106.9
N2 C3 C4 109.9(2)
N2 C3 H3C 109.7
C4 C3 H3C 109.7
N2 C3 H3D 109.7
C4 C3 H3D 109.7
H3C C3 H3D 108.2
N1 C4 C3 110.3(2)
N1 C4 H4C 109.6
C3 C4 H4C 109.6
N1 C4 H4D 109.6
C3 C4 H4D 109.6
H4C C4 H4D 108.1
N3 C5 C6 107.7(2)
N3 C5 P3 110.14(19)
C6 C5 P3 114.8(2)
N3 C5 H5 108.0
C6 C5 H5 108.0
P3 C5 H5 108.0
N4 C6 C5 108.0(2)
N4 C6 P4 110.3(2)
C5 C6 P4 116.5(2)
N4 C6 H6 107.2
C5 C6 H6 107.2
P4 C6 H6 107.2
N4 C7 C8 110.6(3)
N4 C7 H7A 109.5
C8 C7 H7A 109.5
N4 C7 H7B 109.5
C8 C7 H7B 109.5
H7A C7 H7B 108.1
C7 C8 N3 110.7(2)
C7 C8 H8A 109.5
N3 C8 H8A 109.5
C7 C8 H8B 109.5
N3 C8 H8B 109.5
H8A C8 H8B 108.1
P1 O1 H1A 109.5
P2 O6 H6A 109.5
P3 O7 H7 109.5
P4 O12 H12 109.5
H13A O13 H13B 108.4
H14A O14 H14B 115.9
H15A O15 H15B 103.3
H16A O16 H16B 104.8
H17A O17 H17B 67.3
C1 N1 C4 113.9(2)
C1 N1 H1C 108.8
C4 N1 H1C 108.8
C1 N1 H2C 108.8
C4 N1 H2C 108.8
H1C N1 H2C 107.7
C3 N2 C2 111.4(2)
C3 N2 H2A 109.4
C2 N2 H2A 109.4
C3 N2 H2B 109.4
C2 N2 H2B 109.4
H2A N2 H2B 108.0
C8 N3 C5 112.2(2)
C8 N3 H3A 109.2
C5 N3 H3A 109.2
C8 N3 H3B 109.2
C5 N3 H3B 109.2
H3A N3 H3B 107.9
C7 N4 C6 111.2(2)
C7 N4 H4A 109.4
C6 N4 H4A 109.4
C7 N4 H4B 109.4
C6 N4 H4B 109.4
H4A N4 H4B 108.0

loop_
_geom_bond_atom_site_label_1
_geom_bond_atom_site_label_2
_geom_bond_distance
P1 O2 1.497(2)
P1 O3 1.498(2)
P1 O1 1.573(2)
P1 C1 1.851(3)
P2 O5 1.493(2)
P2 O4 1.506(2)
P2 O6 1.570(2)
P2 C2 1.849(3)
P3 O8 1.489(2)
P3 O9 1.502(2)
P3 O7 1.575(2)
P3 C5 1.862(3)
P4 O11 1.495(2)
P4 O10 1.501(2)
P4 O12 1.561(2)
P4 C6 1.865(3)
C1 N1 1.493(4)
C1 C2 1.542(4)
C1 H1 0.9800
C2 N2 1.500(4)
C2 H2 0.9800
C3 N2 1.486(4)
C3 C4 1.503(4)
C3 H3C 0.9700
C3 H3D 0.9700
C4 N1 1.494(4)
C4 H4C 0.9700
C4 H4D 0.9700
C5 N3 1.502(4)
C5 C6 1.532(4)
C5 H5 0.9800
C6 N4 1.499(4)
C6 H6 0.9800
C7 N4 1.492(4)
C7 C8 1.496(4)
C7 H7A 0.9700
C7 H7B 0.9700
C8 N3 1.497(4)
C8 H8A 0.9700
C8 H8B 0.9700
O1 H1A 0.77(3)
O6 H6A 0.77(3)
O7 H7 0.74(3)
O12 H12 0.8200
O13 H13A 0.7694
O13 H13B 1.0422
O14 H14A 0.7918
O14 H14B 0.7680
O15 H15A 0.8055
O15 H15B 0.8313
O16 H16A 0.9205
O16 H16B 0.8232
O17 H17A 1.1426
O17 H17B 0.8930
N1 H1C 0.8900
N1 H2C 0.8900
N2 H2A 0.8900
N2 H2B 0.8900
N3 H3A 0.8900
N3 H3B 0.8900
N4 H4A 0.8900
N4 H4B 0.8900

loop_
_geom_hbond_atom_site_label_D
_geom_hbond_atom_site_label_H
_geom_hbond_atom_site_label_A
_geom_hbond_distance_DH
_geom_hbond_distance_HA
_geom_hbond_distance_DA
_geom_hbond_angle_DHA
_geom_hbond_site_symmetry_A
C1 H1 O6 0.98 2.64 3.476(4) 143.7 2_675
C2 H2 O15 0.98 2.49 3.375(4) 150.6 2_665
C3 H3D O7 0.97 2.60 3.248(4) 124.1 2_566
C4 H4C O7 0.97 2.57 3.113(4) 115.7 2_566
C4 H4D O7 0.97 2.62 3.363(4) 133.1 1_554
C5 H5 O12 0.98 2.39 3.153(4) 134.4 2_566
C6 H6 O14 0.98 2.52 3.454(4) 159.0 .
C7 H7A O1 0.97 2.58 3.055(4) 110.5 1_545
O1 H1A O4 0.77 1.82 2.565(3) 163.1 .
O6 H6A O9 0.77 1.84 2.571(3) 160.6 1_564
O7 H7 O10 0.74 1.86 2.576(3) 163.1 .
O12 H12 O3 0.82 1.71 2.510(3) 164.7 .
O13 H13A O11 0.77 1.98 2.748(3) 171.8 2_666
O13 H13B O14 1.04 1.68 2.721(3) 179.0 .
O14 H14A O5 0.79 2.14 2.924(3) 169.1 1_545
O14 H14B O10 0.77 2.07 2.825(3) 165.9 2_566
O15 H15A O10 0.81 2.18 2.915(3) 152.1 2_666
O15 H15B O4 0.83 2.11 2.938(3) 174.0 1_545
O16 H16A O2 0.92 2.09 2.850(3) 138.9 1_545
O16 H16B O15 0.82 1.97 2.785(3) 171.9 1_455
O17 H17A O13 1.14 1.58 2.715(3) 171.4 .
N1 H1C O3 0.89 2.47 2.905(3) 110.9 .
N1 H1C O8 0.89 2.12 2.710(3) 123.2 2_666
N1 H1C O13 0.89 2.11 2.829(3) 137.2 .
N1 H2C O17 0.89 1.81 2.675(4) 164.5 2_665
N2 H2A O2 0.89 2.18 2.894(3) 137.3 .
N2 H2A O9 0.89 2.17 2.835(3) 130.9 2_566
N2 H2B O5 0.89 1.88 2.719(3) 155.6 2_575
N3 H3A O2 0.89 1.95 2.765(3) 151.1 2_566
N3 H3A O16 0.89 2.61 3.225(3) 127.2 2_556
N3 H3B O16 0.89 2.01 2.788(3) 145.7 .
N4 H4A O11 0.89 1.86 2.733(3) 164.7 2_666
N4 H4B O3 0.89 2.34 2.923(3) 123.4 2_666
N4 H4B O8 0.89 1.95 2.707(3) 141.8 .

loop_
_geom_torsion_atom_site_label_1
_geom_torsion_atom_site_label_2
_geom_torsion_atom_site_label_3
_geom_torsion_atom_site_label_4
_geom_torsion
O2 P1 C1 N1 -98.4(2)
O3 P1 C1 N1 29.6(2)
O1 P1 C1 N1 143.35(19)
O2 P1 C1 C2 26.0(3)
O3 P1 C1 C2 154.0(2)
O1 P1 C1 C2 -92.3(2)
N1 C1 C2 N2 55.7(3)
P1 C1 C2 N2 -69.0(3)
N1 C1 C2 P2 -178.3(2)
P1 C1 C2 P2 57.0(3)
O5 P2 C2 N2 7.6(2)
O4 P2 C2 N2 136.2(2)
O6 P2 C2 N2 -111.0(2)
O5 P2 C2 C1 -117.3(2)
O4 P2 C2 C1 11.4(3)
O6 P2 C2 C1 124.2(2)
N2 C3 C4 N1 -56.0(3)
O8 P3 C5 N3 95.0(2)
O9 P3 C5 N3 -33.0(2)
O7 P3 C5 N3 -146.9(2)
O8 P3 C5 C6 -26.8(3)
O9 P3 C5 C6 -154.7(2)
O7 P3 C5 C6 91.3(2)
N3 C5 C6 N4 -60.8(3)
P3 C5 C6 N4 62.2(3)
N3 C5 C6 P4 174.45(19)
P3 C5 C6 P4 -62.5(3)
O11 P4 C6 N4 1.1(2)
O10 P4 C6 N4 -126.1(2)
O12 P4 C6 N4 119.4(2)
O11 P4 C6 C5 124.6(2)
O10 P4 C6 C5 -2.5(3)
O12 P4 C6 C5 -117.0(2)
N4 C7 C8 N3 53.9(3)
C2 C1 N1 C4 -54.5(3)
P1 C1 N1 C4 73.2(3)
C3 C4 N1 C1 54.8(3)
C4 C3 N2 C2 60.8(3)
C1 C2 N2 C3 -60.3(3)
P2 C2 N2 C3 170.9(2)
C7 C8 N3 C5 -56.2(3)
C6 C5 N3 C8 59.4(3)
P3 C5 N3 C8 -66.5(3)
C8 C7 N4 C6 -58.2(3)
C5 C6 N4 C7 61.6(3)
P4 C6 N4 C7 -170.0(2)
